data_2020312
loop_
_publ_author_name
'Myers, Joshua P.'
'Fronczek, Frank R.'
'Junk, Thomas'

_publ_section_title
;
 The first crystal structures of six- and seven-membered tellurium- and
 nitrogen-containing (Te---N) heterocycles:
 2<i>H</i>-1,4-benzotellurazin-3(4<i>H</i>)-one and
 2,3-dihydro-1,5-benzotellurazepin-4(5<i>H</i>)-one
;
_journal_issue 1
_journal_name_full 'Acta Crystallographica Section C'
_journal_page_first 1
_journal_page_last 5
_journal_paper_doi 10.1107/S2053229615022378
_journal_volume 72
_journal_year 2016
_chemical_formula_moiety 'C9 H9 N O Te'
_chemical_formula_sum 'C9 H9 N O Te'
_chemical_formula_weight 274.77
_chemical_name_systematic
;
2,3-Dihydro-1,5-benzotellurazepin-4(5<i>H</i>)-one
;
_space_group_crystal_system monoclinic
_space_group_IT_number 14
_space_group_name_Hall '-P 2ybc'
_space_group_name_H-M_alt 'P 1 21/c 1'
_symmetry_space_group_name_Hall '-P 2ybc'
_symmetry_space_group_name_H-M 'P 1 21/c 1'
_atom_sites_solution_hydrogens geom
_audit_creation_method SHELXL-2014/7
_cell_angle_alpha 90
_cell_angle_beta 96.000(2)
_cell_angle_gamma 90
_cell_formula_units_Z 8
_cell_length_a 7.7404(3)
_cell_length_b 9.6523(5)
_cell_length_c 24.4699(10)
_cell_measurement_reflns_used 4220
_cell_measurement_temperature 90.0(5)
_cell_measurement_theta_max 68.7
_cell_measurement_theta_min 3.6
_cell_volume 1818.20(14)
_computing_cell_refinement
;
SAINT (Bruker, 2009)
;
_computing_data_collection
;
APEX2 (Bruker, 2009)
;
_computing_data_reduction
;
SAINT (Bruker, 2009)
;
_computing_molecular_graphics
;
ORTEP-3 for Windows (Farrugia, 2012)
;
_computing_publication_material
;
SHELXL2014 (Sheldrick, 2015)
;
_computing_structure_refinement
;
SHELXL2014 (Sheldrick, 2015)
;
_computing_structure_solution
;
SHELXS97 (Sheldrick, 2008)
;
_diffrn_ambient_temperature 90.0(5)
_diffrn_measured_fraction_theta_full 0.994
_diffrn_measured_fraction_theta_max 0.972
_diffrn_measurement_device_type 'Bruker APEXII CCD'
_diffrn_measurement_method '\f and \w scans'
_diffrn_radiation_type CuK\a
_diffrn_radiation_wavelength 1.54184
_diffrn_reflns_av_R_equivalents 0.0580
_diffrn_reflns_limit_h_max 9
_diffrn_reflns_limit_h_min -7
_diffrn_reflns_limit_k_max 11
_diffrn_reflns_limit_k_min -11
_diffrn_reflns_limit_l_max 28
_diffrn_reflns_limit_l_min -29
_diffrn_reflns_number 15400
_diffrn_reflns_theta_full 66.600
_diffrn_reflns_theta_max 69.252
_diffrn_reflns_theta_min 3.633
_exptl_absorpt_coefficient_mu 25.428
_exptl_absorpt_correction_T_max 0.516
_exptl_absorpt_correction_T_min 0.055
_exptl_absorpt_correction_type multi-scan
_exptl_absorpt_process_details
;
(SADABS; Sheldrick, 2004)
;
_exptl_crystal_colour yellow
_exptl_crystal_density_diffrn 2.008
_exptl_crystal_description lath
_exptl_crystal_F_000 1040
_exptl_crystal_size_max 0.270
_exptl_crystal_size_mid 0.080
_exptl_crystal_size_min 0.030
_refine_diff_density_max 1.532
_refine_diff_density_min -1.282
_refine_ls_extinction_method none
_refine_ls_goodness_of_fit_ref 1.063
_refine_ls_hydrogen_treatment constr
_refine_ls_matrix_type full
_refine_ls_number_parameters 217
_refine_ls_number_reflns 3304
_refine_ls_number_restraints 0
_refine_ls_restrained_S_all 1.063
_refine_ls_R_factor_all 0.0458
_refine_ls_R_factor_gt 0.0350
_refine_ls_shift/su_max 0.001
_refine_ls_shift/su_mean 0.000
_refine_ls_structure_factor_coef Fsqd
_refine_ls_weighting_details 'w=1/[\s^2^(Fo^2^)+(0.0390P)^2^+3.7101P] where P=(Fo^2^+2Fc^2^)/3'
_refine_ls_weighting_scheme calc
_refine_ls_wR_factor_gt 0.0832
_refine_ls_wR_factor_ref 0.0886
_reflns_number_gt 2723
_reflns_number_total 3304
_reflns_threshold_expression 'I > 2\s(I)'
_cod_data_source_file sk3604sup1.cif
_cod_data_source_block Junk60
_cod_depositor_comments
;Adding full bibliography for 2020311--2020312.cif.

 Adding full bibliography for 2020311--2020312.cif.
;
_cod_database_code 2020312
_cod_database_fobs_code 2020312
_shelx_space_group_comment
;
The symmetry employed for this shelxl refinement is uniquely defined
by the following loop, which should always be used as a source of
symmetry information in preference to the above space-group names.
They are only intended as comments.
;
_shelx_estimated_absorpt_t_min 0.055
_shelx_estimated_absorpt_t_max 0.516

loop_
_space_group_symop_operation_xyz
'x, y, z'
'-x, y+1/2, -z+1/2'
'-x, -y, -z'
'x, -y-1/2, z-1/2'

loop_
_atom_site_type_symbol
_atom_site_label
_atom_site_fract_x
_atom_site_fract_y
_atom_site_fract_z
_atom_site_U_iso_or_equiv
_atom_site_adp_type
_atom_site_calc_flag
_atom_site_occupancy
Te Te1 0.72004(4) 0.27797(4) 0.33076(2) 0.02505(12) Uani d 1
O O1 0.7783(5) 0.2118(4) 0.50188(15) 0.0289(9) Uani d 1
N N1 0.9572(5) 0.1379(5) 0.44165(17) 0.0212(9) Uani d 1
H H1N 1.0444 0.1670 0.4647 0.025 Uiso calc 1
C C1 0.9142(6) 0.1218(5) 0.3405(2) 0.0184(10) Uani d 1
C C2 1.0006(7) 0.0832(5) 0.3911(2) 0.0198(11) Uani d 1
C C3 0.7973(6) 0.1504(5) 0.45835(19) 0.0190(10) Uani d 1
C C4 0.6445(6) 0.0872(6) 0.4246(2) 0.0228(11) Uani d 1
H H4A 0.5634 0.0481 0.4493 0.027 Uiso calc 1
H H4B 0.6846 0.0107 0.4022 0.027 Uiso calc 1
C C5 0.5502(7) 0.1948(6) 0.3871(2) 0.0250(11) Uani d 1
H H5A 0.5088 0.2708 0.4096 0.030 Uiso calc 1
H H5B 0.4477 0.1517 0.3662 0.030 Uiso calc 1
C C6 0.9696(7) 0.0683(7) 0.2924(2) 0.0316(13) Uani d 1
H H6 0.9094 0.0921 0.2579 0.038 Uiso calc 1
C C7 1.1112(8) -0.0190(7) 0.2946(3) 0.0418(17) Uani d 1
H H7 1.1494 -0.0536 0.2615 0.050 Uiso calc 1
C C8 1.1977(8) -0.0563(7) 0.3447(3) 0.0368(15) Uani d 1
H H8 1.2946 -0.1170 0.3462 0.044 Uiso calc 1
C C9 1.1427(7) -0.0048(6) 0.3931(3) 0.0298(13) Uani d 1
H H9 1.2026 -0.0300 0.4275 0.036 Uiso calc 1
Te Te2 0.34547(5) 0.26825(4) 0.68056(2) 0.02658(12) Uani d 1
O O2 0.2778(5) 0.1949(4) 0.50500(15) 0.0284(8) Uani d 1
N N2 0.4948(6) 0.3008(4) 0.55636(17) 0.0213(9) Uani d 1
H H2N 0.5667 0.2472 0.5405 0.026 Uiso calc 1
C C10 0.5278(7) 0.4031(5) 0.6497(2) 0.0222(11) Uani d 1
C C11 0.5732(7) 0.3955(5) 0.5957(2) 0.0218(11) Uani d 1
C C12 0.3248(7) 0.2822(6) 0.5401(2) 0.0231(11) Uani d 1
C C13 0.1945(7) 0.3723(6) 0.5657(2) 0.0311(13) Uani d 1
H H13A 0.0914 0.3870 0.5388 0.037 Uiso calc 1
H H13B 0.2471 0.4639 0.5750 0.037 Uiso calc 1
C C14 0.1370(8) 0.3042(7) 0.6184(3) 0.0367(14) Uani d 1
H H14A 0.0795 0.2148 0.6083 0.044 Uiso calc 1
H H14B 0.0504 0.3649 0.6335 0.044 Uiso calc 1
C C15 0.6161(7) 0.4966(6) 0.6863(2) 0.0269(12) Uani d 1
H H15 0.5839 0.5048 0.7226 0.032 Uiso calc 1
C C16 0.7512(7) 0.5779(6) 0.6702(2) 0.0317(13) Uani d 1
H H16 0.8124 0.6394 0.6957 0.038 Uiso calc 1
C C17 0.7952(7) 0.5685(6) 0.6173(2) 0.0307(13) Uani d 1
H H17 0.8864 0.6242 0.6061 0.037 Uiso calc 1
C C18 0.7069(7) 0.4780(5) 0.5803(2) 0.0259(12) Uani d 1
H H18 0.7382 0.4724 0.5438 0.031 Uiso calc 1

loop_
_atom_site_aniso_label
_atom_site_aniso_U_11
_atom_site_aniso_U_22
_atom_site_aniso_U_33
_atom_site_aniso_U_12
_atom_site_aniso_U_13
_atom_site_aniso_U_23
Te1 0.0217(2) 0.0317(2) 0.02171(19) 0.00184(13) 0.00232(13) 0.00916(13)
O1 0.030(2) 0.037(2) 0.0203(18) 0.0028(17) 0.0071(16) -0.0070(16)
N1 0.019(2) 0.027(2) 0.018(2) 0.0036(18) 0.0019(17) -0.0012(17)
C1 0.017(3) 0.021(3) 0.017(2) -0.005(2) 0.004(2) -0.0038(19)
C2 0.020(3) 0.018(3) 0.022(2) 0.000(2) 0.006(2) -0.0017(19)
C3 0.024(3) 0.019(3) 0.015(2) 0.008(2) 0.005(2) 0.0038(19)
C4 0.019(3) 0.028(3) 0.023(3) 0.000(2) 0.007(2) 0.003(2)
C5 0.017(3) 0.035(3) 0.024(3) -0.002(2) 0.004(2) 0.004(2)
C6 0.030(3) 0.042(4) 0.023(3) -0.010(3) 0.005(2) -0.010(2)
C7 0.040(4) 0.051(4) 0.038(4) -0.007(3) 0.021(3) -0.026(3)
C8 0.032(3) 0.031(3) 0.050(4) 0.006(3) 0.019(3) -0.011(3)
C9 0.020(3) 0.035(3) 0.036(3) 0.005(2) 0.008(2) 0.004(2)
Te2 0.0330(2) 0.0267(2) 0.02189(19) 0.00434(14) 0.01152(15) 0.00238(13)
O2 0.025(2) 0.034(2) 0.0253(19) -0.0007(17) -0.0027(16) -0.0047(17)
N2 0.022(2) 0.023(2) 0.019(2) 0.0037(18) 0.0062(17) -0.0030(17)
C10 0.019(3) 0.025(3) 0.022(3) 0.003(2) 0.001(2) 0.002(2)
C11 0.025(3) 0.017(3) 0.023(3) 0.005(2) -0.002(2) 0.001(2)
C12 0.024(3) 0.028(3) 0.017(2) 0.007(2) -0.001(2) 0.001(2)
C13 0.023(3) 0.033(3) 0.037(3) 0.005(2) 0.002(2) 0.002(3)
C14 0.037(4) 0.036(3) 0.037(3) 0.003(3) 0.004(3) -0.001(3)
C15 0.027(3) 0.027(3) 0.025(3) 0.012(2) -0.004(2) -0.005(2)
C16 0.029(3) 0.026(3) 0.037(3) 0.002(2) -0.012(3) -0.005(2)
C17 0.026(3) 0.023(3) 0.043(3) 0.004(2) -0.001(3) 0.004(2)
C18 0.027(3) 0.024(3) 0.028(3) 0.003(2) 0.007(2) 0.001(2)

loop_
_atom_type_symbol
_atom_type_description
_atom_type_scat_dispersion_real
_atom_type_scat_dispersion_imag
_atom_type_scat_source
C C 0.0181 0.0091 'International Tables Vol C Tables 4.2.6.8 and 6.1.1.4'
H H 0.0000 0.0000 'International Tables Vol C Tables 4.2.6.8 and 6.1.1.4'
N N 0.0311 0.0180 'International Tables Vol C Tables 4.2.6.8 and 6.1.1.4'
O O 0.0492 0.0322 'International Tables Vol C Tables 4.2.6.8 and 6.1.1.4'
Te Te -0.1759 6.3531 'International Tables Vol C Tables 4.2.6.8 and 6.1.1.4'

loop_
_geom_angle_atom_site_label_1
_geom_angle_atom_site_label_2
_geom_angle_atom_site_label_3
_geom_angle
C1 Te1 C5 97.77(19)
C3 N1 C2 127.4(4)
C3 N1 H1N 116.3
C2 N1 H1N 116.3
C6 C1 C2 119.3(5)
C6 C1 Te1 116.4(4)
C2 C1 Te1 123.8(4)
C9 C2 C1 119.9(5)
C9 C2 N1 117.3(5)
C1 C2 N1 122.7(4)
O1 C3 N1 119.9(5)
O1 C3 C4 120.6(4)
N1 C3 C4 119.5(4)
C3 C4 C5 110.8(4)
C3 C4 H4A 109.5
C5 C4 H4A 109.5
C3 C4 H4B 109.5
C5 C4 H4B 109.5
H4A C4 H4B 108.1
C4 C5 Te1 110.7(3)
C4 C5 H5A 109.5
Te1 C5 H5A 109.5
C4 C5 H5B 109.5
Te1 C5 H5B 109.5
H5A C5 H5B 108.1
C7 C6 C1 120.5(6)
C7 C6 H6 119.7
C1 C6 H6 119.7
C6 C7 C8 120.1(5)
C6 C7 H7 119.9
C8 C7 H7 119.9
C7 C8 C9 120.0(6)
C7 C8 H8 120.0
C9 C8 H8 120.0
C2 C9 C8 120.2(6)
C2 C9 H9 119.9
C8 C9 H9 119.9
C10 Te2 C14 97.4(2)
C12 N2 C11 128.5(4)
C12 N2 H2N 115.8
C11 N2 H2N 115.8
C15 C10 C11 118.9(5)
C15 C10 Te2 117.9(4)
C11 C10 Te2 123.1(4)
C18 C11 C10 119.5(5)
C18 C11 N2 117.6(5)
C10 C11 N2 122.8(5)
O2 C12 N2 120.4(5)
O2 C12 C13 121.3(5)
N2 C12 C13 118.3(5)
C12 C13 C14 111.1(5)
C12 C13 H13A 109.4
C14 C13 H13A 109.4
C12 C13 H13B 109.4
C14 C13 H13B 109.4
H13A C13 H13B 108.0
C13 C14 Te2 113.7(4)
C13 C14 H14A 108.8
Te2 C14 H14A 108.8
C13 C14 H14B 108.8
Te2 C14 H14B 108.8
H14A C14 H14B 107.7
C16 C15 C10 120.8(5)
C16 C15 H15 119.6
C10 C15 H15 119.6
C17 C16 C15 119.6(5)
C17 C16 H16 120.2
C15 C16 H16 120.2
C16 C17 C18 120.2(5)
C16 C17 H17 119.9
C18 C17 H17 119.9
C17 C18 C11 121.0(5)
C17 C18 H18 119.5
C11 C18 H18 119.5

loop_
_geom_bond_atom_site_label_1
_geom_bond_atom_site_label_2
_geom_bond_distance
Te1 C1 2.124(5)
Te1 C5 2.158(5)
O1 C3 1.241(6)
N1 C3 1.348(6)
N1 C2 1.417(6)
N1 H1N 0.8800
C1 C6 1.393(7)
C1 C2 1.396(7)
C2 C9 1.386(8)
C3 C4 1.500(7)
C4 C5 1.520(7)
C4 H4A 0.9900
C4 H4B 0.9900
C5 H5A 0.9900
C5 H5B 0.9900
C6 C7 1.379(9)
C6 H6 0.9500
C7 C8 1.383(10)
C7 H7 0.9500
C8 C9 1.390(8)
C8 H8 0.9500
C9 H9 0.9500
Te2 C10 2.117(5)
Te2 C14 2.127(6)
O2 C12 1.232(7)
N2 C12 1.347(7)
N2 C11 1.417(7)
N2 H2N 0.8800
C10 C15 1.399(8)
C10 C11 1.404(7)
C11 C18 1.389(7)
C12 C13 1.515(7)
C13 C14 1.554(8)
C13 H13A 0.9900
C13 H13B 0.9900
C14 H14A 0.9900
C14 H14B 0.9900
C15 C16 1.397(8)
C15 H15 0.9500
C16 C17 1.377(8)
C16 H16 0.9500
C17 C18 1.386(8)
C17 H17 0.9500
C18 H18 0.9500

loop_
_geom_hbond_atom_site_label_D
_geom_hbond_atom_site_label_H
_geom_hbond_atom_site_label_A
_geom_hbond_site_symmetry_A
_geom_hbond_distance_DH
_geom_hbond_distance_HA
_geom_hbond_distance_DA
_geom_hbond_angle_DHA
N1 H1N O2 1_655 0.88 1.98 2.839(6) 163.7
N2 H2N O1 . 0.88 2.00 2.818(5) 153.4

loop_
_geom_torsion_atom_site_label_1
_geom_torsion_atom_site_label_2
_geom_torsion_atom_site_label_3
_geom_torsion_atom_site_label_4
_geom_torsion
C6 C1 C2 C9 1.6(8)
Te1 C1 C2 C9 -170.5(4)
C6 C1 C2 N1 177.1(5)
Te1 C1 C2 N1 5.0(7)
C3 N1 C2 C9 -136.9(5)
C3 N1 C2 C1 47.4(7)
C2 N1 C3 O1 -173.6(5)
C2 N1 C3 C4 7.6(7)
O1 C3 C4 C5 84.2(6)
N1 C3 C4 C5 -97.1(5)
C3 C4 C5 Te1 61.0(5)
C2 C1 C6 C7 -1.7(8)
Te1 C1 C6 C7 171.0(5)
C1 C6 C7 C8 1.2(9)
C6 C7 C8 C9 -0.5(10)
C1 C2 C9 C8 -0.9(8)
N1 C2 C9 C8 -176.7(5)
C7 C8 C9 C2 0.4(9)
C15 C10 C11 C18 1.5(8)
Te2 C10 C11 C18 -173.3(4)
C15 C10 C11 N2 177.8(5)
Te2 C10 C11 N2 3.0(7)
C12 N2 C11 C18 -129.5(6)
C12 N2 C11 C10 54.2(8)
C11 N2 C12 O2 179.8(5)
C11 N2 C12 C13 0.5(8)
O2 C12 C13 C14 91.0(6)
N2 C12 C13 C14 -89.8(6)
C12 C13 C14 Te2 59.7(6)
C11 C10 C15 C16 -2.1(8)
Te2 C10 C15 C16 173.0(4)
C10 C15 C16 C17 1.6(8)
C15 C16 C17 C18 -0.5(8)
C16 C17 C18 C11 0.0(8)
C10 C11 C18 C17 -0.5(8)
N2 C11 C18 C17 -177.0(5)
